data_7046659
loop_
_publ_author_name
'Wang, Xi'
'Lou, Dandan'
'Lu, Xiangcheng'
'Wu, Jianbin'
'Mu, Ying'
'Yan, Yan'
'Zhang, Qian'
'Bai, Ming'

_publ_section_title
;
 Switching on the proton transport pathway of a lanthanide metal-organic
 framework by one-pot loading of tetraethylene glycol for high proton
 conduction.
;
_journal_issue 27
_journal_name_full 'Dalton transactions (Cambridge, England : 2003)'
_journal_page_first 9096
_journal_page_last 9102
_journal_paper_doi 10.1039/c8dt01350k
_journal_volume 47
_journal_year 2018
_chemical_formula_sum 'C2 H11 O10 P2 Sm'
_chemical_formula_weight 407.40
_space_group_crystal_system orthorhombic
_space_group_IT_number 61
_space_group_name_Hall '-P 2ac 2ab'
_space_group_name_H-M_alt 'P b c a'
_symmetry_space_group_name_Hall '-P 2ac 2ab'
_symmetry_space_group_name_H-M 'P b c a'
_atom_sites_solution_hydrogens mixed
_audit_creation_method SHELXL-2014/7
_audit_update_record
;
2018-05-28 deposited with the CCDC.
2018-06-13 downloaded from the CCDC.
;
_cell_angle_alpha 90
_cell_angle_beta 90
_cell_angle_gamma 90
_cell_formula_units_Z 8
_cell_length_a 9.7637(8)
_cell_length_b 9.764
_cell_length_c 20.5506(18)
_cell_measurement_reflns_used 4683
_cell_measurement_temperature 293(2)
_cell_measurement_theta_max 25.09
_cell_measurement_theta_min 2.88
_cell_volume 1959.1(2)
_computing_cell_refinement 'Bruker SMART'
_computing_data_collection 'Bruker SMART'
_computing_data_reduction 'Bruker SAINT'
_computing_molecular_graphics 'Bruker SHELXTL'
_computing_publication_material 'Bruker SHELXTL'
_computing_structure_refinement 'SHELXL-2014/7 (Sheldrick, 2014)'
_computing_structure_solution 'SHELXL-2014/7 (Sheldrick, 2014)'
_diffrn_ambient_temperature 293(2)
_diffrn_detector_area_resol_mean 5.0cm
_diffrn_measured_fraction_theta_full 0.998
_diffrn_measured_fraction_theta_max 0.998
_diffrn_measurement_device_type 'CCD area detector'
_diffrn_measurement_method 'phi and omega scans'
_diffrn_radiation_type MoK\a
_diffrn_radiation_wavelength 0.71073
_diffrn_reflns_av_R_equivalents 0.0989
_diffrn_reflns_av_unetI/netI 0.0458
_diffrn_reflns_Laue_measured_fraction_full 0.998
_diffrn_reflns_Laue_measured_fraction_max 0.998
_diffrn_reflns_limit_h_max 11
_diffrn_reflns_limit_h_min -11
_diffrn_reflns_limit_k_max 11
_diffrn_reflns_limit_k_min -6
_diffrn_reflns_limit_l_max 24
_diffrn_reflns_limit_l_min -24
_diffrn_reflns_number 10370
_diffrn_reflns_point_group_measured_fraction_full 0.998
_diffrn_reflns_point_group_measured_fraction_max 0.998
_diffrn_reflns_theta_full 25.116
_diffrn_reflns_theta_max 25.116
_diffrn_reflns_theta_min 2.878
_diffrn_source 'fine-focus sealed tube'
_exptl_absorpt_coefficient_mu 6.360
_exptl_absorpt_correction_T_max 0.3940
_exptl_absorpt_correction_T_min 0.3486
_exptl_absorpt_correction_type multi-scan
_exptl_absorpt_process_details SADABS
_exptl_crystal_density_diffrn 2.763
_exptl_crystal_description BLOCK
_exptl_crystal_F_000 1560
_exptl_crystal_size_max 0.210
_exptl_crystal_size_mid 0.200
_exptl_crystal_size_min 0.180
_refine_diff_density_max 1.951
_refine_diff_density_min -1.095
_refine_diff_density_rms 0.188
_refine_ls_extinction_method none
_refine_ls_goodness_of_fit_ref 1.025
_refine_ls_hydrogen_treatment constr
_refine_ls_matrix_type full
_refine_ls_number_parameters 137
_refine_ls_number_reflns 1743
_refine_ls_number_restraints 0
_refine_ls_restrained_S_all 1.025
_refine_ls_R_factor_all 0.0308
_refine_ls_R_factor_gt 0.0281
_refine_ls_shift/su_max 0.001
_refine_ls_shift/su_mean 0.000
_refine_ls_structure_factor_coef Fsqd
_refine_ls_weighting_details 'w=1/[\s^2^(Fo^2^)+(0.0464P)^2^+0.2758P] where P=(Fo^2^+2Fc^2^)/3'
_refine_ls_weighting_scheme calc
_refine_ls_wR_factor_gt 0.0790
_refine_ls_wR_factor_ref 0.0807
_reflns_Friedel_coverage 0.000
_reflns_number_gt 1557
_reflns_number_total 1743
_reflns_threshold_expression 'I > 2\s(I)'
_cod_data_source_file c8dt01350k2.cif
_cod_data_source_block YY
_cod_depositor_comments
;
The following automatic conversions were performed:

'_exptl_absorpt_correction_type' value 'MULTI-SCAN' changed to
'multi-scan' according to
/home/data/users/saulius/crontab/automatic-downloads/rss-feeds/RSC/lib/dictionaries/cif_core.dic
dictionary named 'cif_core.dic' version 2.4.2 from 2011-04-26.

Automatic conversion script
Id: cif_fix_values 4973 2017-02-22 13:04:09Z antanas 

 Adding full bibliography for 7046659.cif.
;
_cod_database_code 7046659
_shelx_shelxl_version_number 2014/7
_shelx_space_group_comment
;
The symmetry employed for this shelxl refinement is uniquely defined
by the following loop, which should always be used as a source of
symmetry information in preference to the above space-group names.
They are only intended as comments.
;
_shelx_estimated_absorpt_t_min 0.349
_shelx_estimated_absorpt_t_max 0.394

loop_
_space_group_symop_operation_xyz
'x, y, z'
'-x+1/2, -y, z+1/2'
'x+1/2, -y+1/2, -z'
'-x, y+1/2, -z+1/2'
'-x, -y, -z'
'x-1/2, y, -z-1/2'
'-x-1/2, y-1/2, z'
'x, -y-1/2, z-1/2'

loop_
_atom_site_label
_atom_site_type_symbol
_atom_site_fract_x
_atom_site_fract_y
_atom_site_fract_z
_atom_site_U_iso_or_equiv
_atom_site_adp_type
_atom_site_occupancy
_atom_site_site_symmetry_order
_atom_site_calc_flag
_atom_site_refinement_flags_posn
_atom_site_refinement_flags_adp
Sm1 Sm 0.79038(2) 0.00361(2) 1.00973(2) 0.01088(14) Uani 1 1 d . .
P1 P 0.73146(9) 0.25511(9) 0.87868(6) 0.0113(3) Uani 1 1 d . .
P2 P 0.99273(9) 0.27917(10) 0.95265(5) 0.0098(2) Uani 1 1 d . .
O1 O 0.7102(2) 0.1222(3) 0.91394(13) 0.0151(6) Uani 1 1 d . .
O2 O 0.8967(3) 0.3597(3) 0.99562(13) 0.0163(6) Uani 1 1 d . .
O3 O 1.1373(3) 0.3341(3) 0.94876(13) 0.0176(6) Uani 1 1 d . .
O4 O 0.9947(2) 0.1258(3) 0.96993(14) 0.0137(6) Uani 1 1 d . .
O5 O 0.6621(2) 0.3769(3) 0.90875(13) 0.0141(6) Uani 1 1 d . .
O6 O 0.9339(3) 0.4315(3) 0.84779(13) 0.0174(6) Uani 1 1 d . .
O7 O 0.6757(3) 0.2322(3) 0.80731(13) 0.0197(6) Uani 1 1 d . .
O1W O 0.6928(3) -0.0926(3) 1.12084(15) 0.0240(7) Uani 1 1 d . .
O2W O 0.8926(3) 0.1243(3) 1.10585(13) 0.0191(6) Uani 1 1 d . .
O3W O 0.7781(3) 0.4413(4) 0.73156(16) 0.0393(9) Uani 1 1 d . .
C1 C 0.9152(4) 0.2907(4) 0.87107(18) 0.0124(8) Uani 1 1 d . .
C2 C 0.9845(4) 0.1969(4) 0.8224(2) 0.0205(9) Uani 1 1 d . .
H1C H 0.9514 0.2169 0.7795 0.031 Uiso 1 1 calc R U
H2C H 0.9642 0.1033 0.8330 0.031 Uiso 1 1 calc R U
H3C H 1.0817 0.2110 0.8239 0.031 Uiso 1 1 calc R U
H1O6 H 0.8847 0.4875 0.8696 0.031 Uiso 1 1 d R U
H1O7 H 0.6745 0.2856 0.7789 0.031 Uiso 1 1 d R U
H1W1 H 0.6698 -0.1522 1.1151 0.031 Uiso 1 1 d R U
H2W1 H 0.6297 -0.0436 1.1202 0.031 Uiso 1 1 d R U
H1W2 H 0.9638 0.1213 1.1013 0.031 Uiso 1 1 d R U
H2W2 H 0.8750 0.0961 1.1376 0.031 Uiso 1 1 d R U
H1W3 H 0.8199 0.4662 0.7564 0.031 Uiso 1 1 d R U
H2W3 H 0.7214 0.5117 0.7195 0.031 Uiso 1 1 d R U

loop_
_atom_site_aniso_label
_atom_site_aniso_U_11
_atom_site_aniso_U_22
_atom_site_aniso_U_33
_atom_site_aniso_U_23
_atom_site_aniso_U_13
_atom_site_aniso_U_12
Sm1 0.0077(2) 0.0098(2) 0.0151(2) -0.00099(7) -0.00048(8) 0.00012(7)
P1 0.0096(5) 0.0098(6) 0.0146(6) -0.0008(4) -0.0012(4) -0.0003(4)
P2 0.0072(5) 0.0074(5) 0.0148(5) 0.0008(4) 0.0001(4) 0.0004(4)
O1 0.0152(15) 0.0089(13) 0.0211(16) 0.0037(12) -0.0010(11) -0.0012(10)
O2 0.0157(15) 0.0173(15) 0.0159(15) -0.0007(12) 0.0007(11) 0.0044(12)
O3 0.0125(14) 0.0189(14) 0.0213(16) -0.0035(12) 0.0013(12) -0.0068(12)
O4 0.0136(15) 0.0076(14) 0.0200(15) 0.0021(12) -0.0022(11) 0.0001(10)
O5 0.0081(13) 0.0096(13) 0.0244(16) -0.0027(11) 0.0006(12) 0.0002(11)
O6 0.0170(14) 0.0124(14) 0.0229(16) 0.0060(12) 0.0040(12) 0.0014(12)
O7 0.0224(15) 0.0190(15) 0.0177(16) 0.0003(12) -0.0062(12) -0.0005(13)
O1W 0.0249(16) 0.0176(16) 0.0296(18) 0.0014(14) -0.0036(13) -0.0039(13)
O2W 0.0109(14) 0.0234(15) 0.0230(16) 0.0006(12) 0.0014(12) -0.0018(12)
O3W 0.056(2) 0.037(2) 0.025(2) 0.0040(18) -0.0083(16) -0.0016(17)
C1 0.0136(19) 0.0086(18) 0.015(2) 0.0025(16) 0.0002(16) 0.0002(15)
C2 0.021(2) 0.022(2) 0.019(2) -0.0055(18) 0.0045(18) 0.0042(17)

loop_
_atom_type_symbol
_atom_type_description
_atom_type_scat_dispersion_real
_atom_type_scat_dispersion_imag
_atom_type_scat_source
C C 0.0033 0.0016 'International Tables Vol C Tables 4.2.6.8 and 6.1.1.4'
H H 0.0000 0.0000 'International Tables Vol C Tables 4.2.6.8 and 6.1.1.4'
O O 0.0106 0.0060 'International Tables Vol C Tables 4.2.6.8 and 6.1.1.4'
P P 0.1023 0.0942 'International Tables Vol C Tables 4.2.6.8 and 6.1.1.4'
Sm Sm -0.1638 3.4418 'International Tables Vol C Tables 4.2.6.8 and 6.1.1.4'

loop_
_geom_angle_atom_site_label_1
_geom_angle_atom_site_label_2
_geom_angle_atom_site_label_3
_geom_angle
_geom_angle_site_symmetry_1
_geom_angle_site_symmetry_3
O2 Sm1 O3 87.31(9) 7_755 3_457
O2 Sm1 O1 86.18(9) 7_755 .
O3 Sm1 O1 76.43(9) 3_457 .
O2 Sm1 O5 74.86(9) 7_755 7_755
O3 Sm1 O5 140.25(9) 3_457 7_755
O1 Sm1 O5 67.33(9) . 7_755
O2 Sm1 O4 152.64(10) 7_755 .
O3 Sm1 O4 108.06(9) 3_457 .
O1 Sm1 O4 76.09(8) . .
O5 Sm1 O4 79.09(9) 7_755 .
O2 Sm1 O4 112.18(9) 7_755 5_757
O3 Sm1 O4 145.34(9) 3_457 5_757
O1 Sm1 O4 130.91(9) . 5_757
O5 Sm1 O4 74.15(9) 7_755 5_757
O4 Sm1 O4 67.57(10) . 5_757
O2 Sm1 O2W 134.09(9) 7_755 .
O3 Sm1 O2W 69.43(9) 3_457 .
O1 Sm1 O2W 123.09(9) . .
O5 Sm1 O2W 145.66(8) 7_755 .
O4 Sm1 O2W 73.24(9) . .
O4 Sm1 O2W 76.71(9) 5_757 .
O2 Sm1 O1W 67.03(9) 7_755 .
O3 Sm1 O1W 72.29(9) 3_457 .
O1 Sm1 O1W 139.19(9) . .
O5 Sm1 O1W 128.11(9) 7_755 .
O4 Sm1 O1W 138.57(9) . .
O4 Sm1 O1W 88.77(9) 5_757 .
O2W Sm1 O1W 68.32(9) . .
O1 P1 O5 115.07(16) . .
O1 P1 O7 106.15(15) . .
O5 P1 O7 109.79(15) . .
O1 P1 C1 109.89(15) . .
O5 P1 C1 109.05(15) . .
O7 P1 C1 106.54(17) . .
O2 P2 O3 115.23(16) . .
O2 P2 O4 112.30(15) . .
O3 P2 O4 110.21(14) . .
O2 P2 C1 104.21(16) . .
O3 P2 C1 108.30(17) . .
O4 P2 C1 105.92(16) . .
P1 O1 Sm1 139.78(15) . .
P2 O2 Sm1 151.26(17) . 7_765
P2 O3 Sm1 144.80(16) . 3_557
P2 O4 Sm1 122.53(13) . .
P2 O4 Sm1 122.95(13) . 5_757
Sm1 O4 Sm1 112.43(10) . 5_757
P1 O5 Sm1 131.32(15) . 7_765
C1 O6 H1O6 111.1 . .
P1 O7 H1O7 127.1 . .
Sm1 O1W H1W1 106.9 . .
Sm1 O1W H2W1 93.0 . .
H1W1 O1W H2W1 106.3 . .
Sm1 O2W H1W2 105.6 . .
Sm1 O2W H2W2 115.7 . .
H1W2 O2W H2W2 109.7 . .
H1W3 O3W H2W3 106.9 . .
O6 C1 C2 107.2(3) . .
O6 C1 P1 109.1(2) . .
C2 C1 P1 112.3(3) . .
O6 C1 P2 107.6(2) . .
C2 C1 P2 112.3(3) . .
P1 C1 P2 108.2(2) . .
C1 C2 H1C 109.5 . .
C1 C2 H2C 109.5 . .
H1C C2 H2C 109.5 . .
C1 C2 H3C 109.5 . .
H1C C2 H3C 109.5 . .
H2C C2 H3C 109.5 . .

loop_
_geom_bond_atom_site_label_1
_geom_bond_atom_site_label_2
_geom_bond_distance
_geom_bond_site_symmetry_2
Sm1 O2 2.323(3) 7_755
Sm1 O3 2.339(3) 3_457
Sm1 O1 2.414(3) .
Sm1 O5 2.460(3) 7_755
Sm1 O4 2.464(2) .
Sm1 O4 2.485(2) 5_757
Sm1 O2W 2.508(3) .
Sm1 O1W 2.647(3) .
P1 O1 1.501(3) .
P1 O5 1.501(3) .
P1 O7 1.580(3) .
P1 C1 1.834(4) .
P2 O2 1.509(3) .
P2 O3 1.512(3) .
P2 O4 1.539(3) .
P2 C1 1.843(4) .
O2 Sm1 2.323(3) 7_765
O3 Sm1 2.339(3) 3_557
O4 Sm1 2.485(2) 5_757
O5 Sm1 2.460(3) 7_765
O6 C1 1.467(4) .
O6 H1O6 0.8546 .
O7 H1O7 0.7830 .
O1W H1W1 0.6349 .
O1W H2W1 0.7803 .
O2W H1W2 0.7017 .
O2W H2W2 0.7294 .
O3W H1W3 0.6977 .
O3W H2W3 0.9167 .
C1 C2 1.515(5) .
C2 H1C 0.9600 .
C2 H2C 0.9600 .
C2 H3C 0.9600 .
